data_7035407
loop_
_publ_author_name
'Jaividhya, Paramasivam'
'Ganeshpandian, Mani'
'Dhivya, Rajkumar'
'Akbarsha, Mohammad Abdulkadher'
'Palaniandavar, Mallayan'

_publ_section_title
;
 Fluorescent mixed ligand copper(ii) complexes of anthracene-appended
 Schiff bases: studies on DNA binding, nuclease activity and cytotoxicity.
;
_journal_issue 26
_journal_name_full 'Dalton transactions (Cambridge, England : 2003)'
_journal_page_first 11997
_journal_page_last 12010
_journal_paper_doi 10.1039/c5dt00899a
_journal_volume 44
_journal_year 2015
_chemical_formula_sum 'C33 H31 Cl2 Cu N5 O8'
_chemical_formula_weight 760.07
_chemical_name_systematic
;
 ?
;
_space_group_IT_number 14
_symmetry_cell_setting monoclinic
_symmetry_space_group_name_Hall '-P 2yn'
_symmetry_space_group_name_H-M 'P 1 21/n 1'
_atom_sites_solution_hydrogens geom
_atom_sites_solution_primary direct
_atom_sites_solution_secondary difmap
_audit_block_doi 10.5517/cc103w55
_audit_creation_method SHELXL-97
_audit_update_record
;
2015-05-06 deposited with the CCDC.
2015-05-26 downloaded from the CCDC.
;
_cell_angle_alpha 90.00
_cell_angle_beta 108.863(9)
_cell_angle_gamma 90.00
_cell_formula_units_Z 4
_cell_length_a 11.362(6)
_cell_length_b 23.930(12)
_cell_length_c 12.192(6)
_cell_measurement_temperature 100(2)
_cell_volume 3137(3)
_computing_cell_refinement 'BRUKER SMART'
_computing_data_collection 'BRUKER SMART'
_computing_data_reduction 'BRUKER SAINT'
_computing_molecular_graphics ORTEP
_computing_structure_refinement 'SHELXL-97 (Sheldrick, 1997)'
_computing_structure_solution 'SHELXS-97 (Sheldrick, 1990)'
_diffrn_ambient_temperature 100(2)
_diffrn_measured_fraction_theta_full 0.998
_diffrn_measured_fraction_theta_max 0.998
_diffrn_measurement_device_type 'BRUKER SMART APEX CCD DIFFRACTOMETER'
_diffrn_measurement_method 'OMEGA-PHI SCAN'
_diffrn_radiation_monochromator graphite
_diffrn_radiation_source 'fine-focus sealed tube'
_diffrn_radiation_type MoK\a
_diffrn_radiation_wavelength 0.71073
_diffrn_reflns_av_R_equivalents 0.1006
_diffrn_reflns_av_sigmaI/netI 0.1240
_diffrn_reflns_limit_h_max 13
_diffrn_reflns_limit_h_min -13
_diffrn_reflns_limit_k_max 27
_diffrn_reflns_limit_k_min -28
_diffrn_reflns_limit_l_max 8
_diffrn_reflns_limit_l_min -14
_diffrn_reflns_number 15068
_diffrn_reflns_theta_full 25.00
_diffrn_reflns_theta_max 25.00
_diffrn_reflns_theta_min 1.70
_exptl_absorpt_coefficient_mu 0.930
_exptl_absorpt_correction_T_max 0.8146
_exptl_absorpt_correction_T_min 0.6851
_exptl_absorpt_correction_type 'SADABS MULTI-SCAN'
_exptl_crystal_colour blue
_exptl_crystal_density_diffrn 1.607
_exptl_crystal_density_method 'not measured'
_exptl_crystal_description blocks
_exptl_crystal_F_000 1560
_exptl_crystal_size_max 0.44
_exptl_crystal_size_mid 0.31
_exptl_crystal_size_min 0.23
_refine_diff_density_max 1.342
_refine_diff_density_min -1.701
_refine_diff_density_rms 0.214
_refine_ls_extinction_coef 0.0078(13)
_refine_ls_extinction_expression Fc^*^=kFc[1+0.001xFc^2^\l^3^/sin(2\q)]^-1/4^
_refine_ls_extinction_method SHELXL
_refine_ls_goodness_of_fit_ref 1.091
_refine_ls_hydrogen_treatment mixed
_refine_ls_matrix_type full
_refine_ls_number_parameters 445
_refine_ls_number_reflns 5534
_refine_ls_number_restraints 0
_refine_ls_restrained_S_all 1.091
_refine_ls_R_factor_all 0.1332
_refine_ls_R_factor_gt 0.1014
_refine_ls_shift/su_max 0.000
_refine_ls_shift/su_mean 0.000
_refine_ls_structure_factor_coef Fsqd
_refine_ls_weighting_details 'calc w=1/[\s^2^(Fo^2^)+(0.1280P)^2^+9.7288P] where P=(Fo^2^+2Fc^2^)/3'
_refine_ls_weighting_scheme calc
_refine_ls_wR_factor_gt 0.2303
_refine_ls_wR_factor_ref 0.2492
_reflns_number_gt 4088
_reflns_number_total 5534
_reflns_threshold_expression >2sigma(I)
_cod_data_source_file c5dt00899a2.cif
_cod_data_source_block shelxl
_cod_depositor_comments 'Adding full bibliography for 7035407.cif.'
_cod_original_sg_symbol_H-M P21/n
_cod_database_code 7035407

loop_
_symmetry_equiv_pos_as_xyz
'x, y, z'
'-x+1/2, y+1/2, -z+1/2'
'-x, -y, -z'
'x-1/2, -y-1/2, z-1/2'

loop_
_atom_site_label
_atom_site_type_symbol
_atom_site_fract_x
_atom_site_fract_y
_atom_site_fract_z
_atom_site_U_iso_or_equiv
_atom_site_adp_type
_atom_site_occupancy
_atom_site_symmetry_multiplicity
_atom_site_calc_flag
_atom_site_refinement_flags
H3N H 0.6771 0.0334 0.2944 0.080 Uiso 1 1 d .
Cu1 Cu 0.74234(8) 0.08839(3) 0.19436(8) 0.0137(3) Uani 1 1 d .
Cl2 Cl 0.15847(19) 0.10627(8) 0.03079(17) 0.0230(5) Uani 1 1 d .
Cl1 Cl 0.36116(17) 0.06336(7) 0.50134(15) 0.0166(5) Uani 1 1 d .
O6 O 0.0759(7) 0.0628(3) -0.0168(10) 0.089(3) Uani 1 1 d .
O5 O 0.1197(8) 0.1549(4) -0.0331(9) 0.088(3) Uani 1 1 d .
O7 O 0.1546(8) 0.1149(6) 0.1436(7) 0.118(5) Uani 1 1 d .
O8 O 0.2820(6) 0.0902(3) 0.0380(6) 0.0388(16) Uani 1 1 d .
O1 O 0.4149(6) 0.0443(2) 0.4175(5) 0.0292(14) Uani 1 1 d .
O2 O 0.2748(5) 0.0219(2) 0.5159(5) 0.0254(13) Uani 1 1 d .
O3 O 0.4542(5) 0.0742(2) 0.6099(5) 0.0275(13) Uani 1 1 d .
O4 O 0.2924(5) 0.1141(2) 0.4601(5) 0.0235(13) Uani 1 1 d .
N1 N 0.7927(6) 0.1601(2) 0.1387(5) 0.0152(14) Uani 1 1 d .
N2 N 0.6093(6) 0.1413(2) 0.2251(5) 0.0169(14) Uani 1 1 d .
N3 N 0.6857(6) 0.0148(2) 0.2389(5) 0.0176(14) Uani 1 1 d .
N4 N 0.9218(6) 0.0724(2) 0.2937(5) 0.0133(13) Uani 1 1 d .
N5 N 0.7224(6) 0.0546(2) 0.0213(5) 0.0204(15) Uani 1 1 d .
C1 C 0.8807(7) 0.1662(3) 0.0912(6) 0.0169(16) Uani 1 1 d .
H1 H 0.9231 0.1350 0.0782 0.020 Uiso 1 1 calc R
C2 C 0.9115(7) 0.2198(3) 0.0597(7) 0.0202(17) Uani 1 1 d .
H2 H 0.9728 0.2235 0.0248 0.024 Uiso 1 1 calc R
C3 C 0.8514(8) 0.2662(3) 0.0804(7) 0.0240(18) Uani 1 1 d .
H3 H 0.8728 0.3017 0.0619 0.029 Uiso 1 1 calc R
C4 C 0.7575(7) 0.2593(3) 0.1298(7) 0.0184(17) Uani 1 1 d .
C5 C 0.6884(8) 0.3058(3) 0.1550(6) 0.0224(18) Uani 1 1 d .
H5 H 0.7051 0.3421 0.1370 0.027 Uiso 1 1 calc R
C6 C 0.6000(8) 0.2964(3) 0.2046(7) 0.0230(18) Uani 1 1 d .
H6 H 0.5582 0.3267 0.2226 0.028 Uiso 1 1 calc R
C7 C 0.5690(8) 0.2410(3) 0.2301(6) 0.0211(18) Uani 1 1 d .
C8 C 0.4738(8) 0.2285(3) 0.2771(7) 0.0243(19) Uani 1 1 d .
H8 H 0.4280 0.2573 0.2947 0.029 Uiso 1 1 calc R
C9 C 0.4483(8) 0.1747(4) 0.2970(7) 0.031(2) Uani 1 1 d .
H9 H 0.3850 0.1662 0.3271 0.037 Uiso 1 1 calc R
C10 C 0.5206(7) 0.1321(4) 0.2708(7) 0.0248(19) Uani 1 1 d .
H10 H 0.5048 0.0953 0.2867 0.030 Uiso 1 1 calc R
C11 C 0.6337(7) 0.1952(3) 0.2039(6) 0.0173(16) Uani 1 1 d .
C12 C 0.7277(7) 0.2056(3) 0.1549(6) 0.0164(16) Uani 1 1 d .
C13 C 0.7688(7) -0.0333(3) 0.2362(7) 0.0208(17) Uani 1 1 d .
H13A H 0.7344 -0.0667 0.2591 0.025 Uiso 1 1 calc R
H13B H 0.7668 -0.0386 0.1567 0.025 Uiso 1 1 calc R
C14 C 0.9015(7) -0.0283(3) 0.3107(7) 0.0217(18) Uani 1 1 d .
H14A H 0.9427 -0.0637 0.3095 0.026 Uiso 1 1 calc R
H14B H 0.9041 -0.0215 0.3899 0.026 Uiso 1 1 calc R
C15 C 0.9737(8) 0.0177(3) 0.2748(7) 0.0210(18) Uani 1 1 d .
H15A H 1.0611 0.0155 0.3206 0.025 Uiso 1 1 calc R
H15B H 0.9665 0.0135 0.1937 0.025 Uiso 1 1 calc R
C16 C 0.9927(7) 0.1049(3) 0.3696(6) 0.0153(16) Uani 1 1 d .
H16 H 1.0756 0.0949 0.4040 0.018 Uiso 1 1 calc R
C17 C 0.9482(7) 0.1580(3) 0.4054(6) 0.0156(16) Uani 1 1 d .
C18 C 0.9996(7) 0.2086(3) 0.3838(6) 0.0169(16) Uani 1 1 d .
C19 C 1.0959(7) 0.2113(3) 0.3324(6) 0.0177(16) Uani 1 1 d .
H19 H 1.1267 0.1785 0.3113 0.021 Uiso 1 1 calc R
C20 C 1.1432(8) 0.2612(3) 0.3140(7) 0.0238(18) Uani 1 1 d .
H20 H 1.2065 0.2623 0.2811 0.029 Uiso 1 1 calc R
C21 C 1.0972(8) 0.3114(3) 0.3445(7) 0.030(2) Uani 1 1 d .
H21 H 1.1297 0.3453 0.3302 0.036 Uiso 1 1 calc R
C22 C 1.0078(8) 0.3114(3) 0.3933(6) 0.0224(18) Uani 1 1 d .
H22 H 0.9795 0.3451 0.4134 0.027 Uiso 1 1 calc R
C23 C 0.9556(7) 0.2606(3) 0.4149(7) 0.0185(16) Uani 1 1 d .
C24 C 0.8619(7) 0.2591(3) 0.4668(6) 0.0188(17) Uani 1 1 d .
H24 H 0.8310 0.2926 0.4849 0.023 Uiso 1 1 calc R
C25 C 0.8137(7) 0.2089(3) 0.4919(7) 0.0187(17) Uani 1 1 d .
C26 C 0.7215(8) 0.2080(3) 0.5479(7) 0.0232(18) Uani 1 1 d .
H26 H 0.6918 0.2416 0.5669 0.028 Uiso 1 1 calc R
C27 C 0.6763(7) 0.1595(3) 0.5738(7) 0.0198(17) Uani 1 1 d .
H27 H 0.6154 0.1599 0.6096 0.024 Uiso 1 1 calc R
C28 C 0.7215(7) 0.1077(3) 0.5467(6) 0.0202(17) Uani 1 1 d .
H28 H 0.6916 0.0745 0.5671 0.024 Uiso 1 1 calc R
C29 C 0.8073(7) 0.1062(3) 0.4919(6) 0.0168(16) Uani 1 1 d .
H29 H 0.8350 0.0718 0.4743 0.020 Uiso 1 1 calc R
C30 C 0.8566(7) 0.1569(3) 0.4602(6) 0.0153(16) Uani 1 1 d .
C31 C 0.5583(7) 0.0011(3) 0.1634(7) 0.0236(18) Uani 1 1 d .
H31A H 0.5609 -0.0119 0.0897 0.035 Uiso 1 1 calc R
H31B H 0.5070 0.0338 0.1524 0.035 Uiso 1 1 calc R
H31C H 0.5243 -0.0277 0.1992 0.035 Uiso 1 1 calc R
C32 C 0.7596(9) 0.0335(4) -0.1730(7) 0.034(2) Uani 1 1 d .
H32A H 0.7437 -0.0052 -0.1928 0.051 Uiso 1 1 calc R
H32B H 0.8438 0.0424 -0.1671 0.051 Uiso 1 1 calc R
H32C H 0.7037 0.0563 -0.2320 0.051 Uiso 1 1 calc R
C33 C 0.7407(7) 0.0445(3) -0.0615(7) 0.0202(17) Uani 1 1 d .

loop_
_atom_site_aniso_label
_atom_site_aniso_U_11
_atom_site_aniso_U_22
_atom_site_aniso_U_33
_atom_site_aniso_U_23
_atom_site_aniso_U_13
_atom_site_aniso_U_12
Cu1 0.0154(5) 0.0090(5) 0.0166(5) 0.0037(4) 0.0050(4) 0.0000(4)
Cl2 0.0283(12) 0.0155(10) 0.0299(11) -0.0056(8) 0.0159(10) 0.0004(8)
Cl1 0.0180(10) 0.0127(9) 0.0208(9) 0.0011(7) 0.0087(8) -0.0008(7)
O6 0.032(5) 0.043(5) 0.164(10) -0.024(6) -0.008(6) -0.015(4)
O5 0.056(6) 0.072(6) 0.143(9) 0.077(6) 0.042(6) 0.014(4)
O7 0.056(6) 0.252(13) 0.046(5) -0.044(7) 0.017(5) 0.065(7)
O8 0.032(4) 0.047(4) 0.041(4) -0.017(3) 0.017(3) 0.012(3)
O1 0.042(4) 0.018(3) 0.034(3) 0.001(3) 0.023(3) 0.007(3)
O2 0.030(3) 0.020(3) 0.029(3) 0.000(2) 0.013(3) -0.011(2)
O3 0.024(3) 0.029(3) 0.025(3) 0.000(2) 0.001(3) -0.009(3)
O4 0.022(3) 0.009(3) 0.037(3) 0.007(2) 0.006(3) 0.008(2)
N1 0.020(4) 0.012(3) 0.015(3) 0.006(3) 0.009(3) 0.007(3)
N2 0.019(4) 0.015(3) 0.016(3) 0.001(3) 0.006(3) -0.002(3)
N3 0.018(4) 0.015(3) 0.018(3) -0.001(3) 0.003(3) -0.001(3)
N4 0.021(3) 0.010(3) 0.009(3) 0.001(2) 0.005(3) 0.000(3)
N5 0.034(4) 0.012(3) 0.014(3) -0.004(3) 0.005(3) 0.005(3)
C1 0.014(4) 0.013(4) 0.022(4) 0.004(3) 0.004(3) 0.001(3)
C2 0.012(4) 0.021(4) 0.027(4) 0.011(3) 0.005(4) 0.001(3)
C3 0.022(4) 0.013(4) 0.030(5) 0.012(3) 0.000(4) -0.002(3)
C4 0.017(4) 0.008(4) 0.030(4) 0.005(3) 0.005(4) 0.000(3)
C5 0.029(5) 0.015(4) 0.018(4) 0.007(3) -0.001(4) 0.006(4)
C6 0.025(5) 0.012(4) 0.026(4) 0.002(3) -0.001(4) 0.015(3)
C7 0.032(5) 0.018(4) 0.012(4) 0.005(3) 0.007(4) 0.013(4)
C8 0.029(5) 0.030(5) 0.018(4) 0.007(4) 0.014(4) 0.020(4)
C9 0.031(5) 0.043(6) 0.028(5) 0.008(4) 0.023(4) 0.009(4)
C10 0.026(5) 0.031(5) 0.018(4) 0.003(4) 0.008(4) -0.003(4)
C11 0.023(4) 0.014(4) 0.015(4) 0.007(3) 0.006(3) 0.004(3)
C12 0.013(4) 0.017(4) 0.018(4) 0.006(3) 0.002(3) 0.003(3)
C13 0.026(5) 0.016(4) 0.020(4) -0.002(3) 0.006(4) -0.003(3)
C14 0.025(5) 0.011(4) 0.028(4) 0.006(3) 0.007(4) 0.008(3)
C15 0.026(5) 0.013(4) 0.028(4) -0.003(3) 0.015(4) 0.001(3)
C16 0.016(4) 0.013(4) 0.021(4) 0.006(3) 0.012(4) -0.001(3)
C17 0.016(4) 0.015(4) 0.016(4) -0.003(3) 0.006(3) -0.002(3)
C18 0.020(4) 0.012(4) 0.017(4) -0.004(3) 0.004(3) -0.006(3)
C19 0.020(4) 0.017(4) 0.016(4) 0.000(3) 0.005(3) -0.005(3)
C20 0.027(5) 0.025(4) 0.020(4) 0.002(4) 0.009(4) -0.009(4)
C21 0.041(6) 0.024(5) 0.026(4) 0.011(4) 0.014(4) -0.008(4)
C22 0.029(5) 0.014(4) 0.020(4) -0.004(3) 0.002(4) -0.006(3)
C23 0.020(4) 0.015(4) 0.019(4) 0.002(3) 0.003(3) -0.004(3)
C24 0.029(5) 0.009(4) 0.017(4) -0.004(3) 0.006(4) 0.007(3)
C25 0.024(4) 0.012(4) 0.020(4) -0.003(3) 0.007(4) 0.000(3)
C26 0.030(5) 0.020(4) 0.023(4) -0.007(3) 0.014(4) 0.003(4)
C27 0.019(4) 0.023(4) 0.019(4) -0.002(3) 0.008(3) -0.001(3)
C28 0.026(5) 0.016(4) 0.018(4) 0.008(3) 0.007(4) 0.003(3)
C29 0.024(4) 0.011(4) 0.014(4) -0.006(3) 0.004(3) -0.007(3)
C30 0.014(4) 0.011(4) 0.017(4) -0.003(3) -0.002(3) 0.002(3)
C31 0.022(5) 0.020(4) 0.027(4) 0.004(4) 0.005(4) 0.001(3)
C32 0.054(6) 0.030(5) 0.028(5) 0.009(4) 0.027(5) 0.014(4)
C33 0.026(5) 0.017(4) 0.021(4) 0.004(3) 0.012(4) 0.001(3)

loop_
_atom_type_symbol
_atom_type_description
_atom_type_scat_dispersion_real
_atom_type_scat_dispersion_imag
_atom_type_scat_source
C C 0.0033 0.0016 'International Tables Vol C Tables 4.2.6.8 and 6.1.1.4'
H H 0.0000 0.0000 'International Tables Vol C Tables 4.2.6.8 and 6.1.1.4'
N N 0.0061 0.0033 'International Tables Vol C Tables 4.2.6.8 and 6.1.1.4'
O O 0.0106 0.0060 'International Tables Vol C Tables 4.2.6.8 and 6.1.1.4'
Cu Cu 0.3201 1.2651 'International Tables Vol C Tables 4.2.6.8 and 6.1.1.4'
Cl Cl 0.1484 0.1585 'International Tables Vol C Tables 4.2.6.8 and 6.1.1.4'

loop_
_geom_angle_atom_site_label_1
_geom_angle_atom_site_label_2
_geom_angle_atom_site_label_3
_geom_angle
N1 Cu1 N3 176.0(3)
N1 Cu1 N4 91.3(2)
N3 Cu1 N4 91.2(2)
N1 Cu1 N2 81.1(2)
N3 Cu1 N2 99.7(2)
N4 Cu1 N2 130.3(2)
N1 Cu1 N5 86.6(2)
N3 Cu1 N5 89.7(2)
N4 Cu1 N5 105.8(2)
N2 Cu1 N5 122.4(2)
N1 Cu1 H3N 159.44(17)
N3 Cu1 H3N 23.62(17)
N4 Cu1 H3N 90.59(16)
N2 Cu1 H3N 82.13(16)
N5 Cu1 H3N 112.51(17)
O5 Cl2 O6 110.0(6)
O5 Cl2 O7 108.7(7)
O6 Cl2 O7 106.7(7)
O5 Cl2 O8 112.7(4)
O6 Cl2 O8 109.8(5)
O7 Cl2 O8 108.7(5)
O1 Cl1 O3 111.3(4)
O1 Cl1 O4 109.2(3)
O3 Cl1 O4 108.9(3)
O1 Cl1 O2 109.5(3)
O3 Cl1 O2 109.9(3)
O4 Cl1 O2 107.9(3)
C1 N1 C12 119.9(6)
C1 N1 Cu1 126.0(5)
C12 N1 Cu1 114.1(4)
C10 N2 C11 117.9(6)
C10 N2 Cu1 132.0(5)
C11 N2 Cu1 109.6(4)
C31 N3 C13 108.3(6)
C31 N3 Cu1 111.2(5)
C13 N3 Cu1 114.1(4)
C31 N3 H3N 105.9(6)
C13 N3 H3N 131.5(7)
Cu1 N3 H3N 83.3(4)
C16 N4 C15 117.4(7)
C16 N4 Cu1 126.2(5)
C15 N4 Cu1 116.4(5)
C33 N5 Cu1 162.0(6)
N1 C1 C2 120.7(7)
N1 C1 H1 119.6
C2 C1 H1 119.6
C3 C2 C1 120.2(7)
C3 C2 H2 119.9
C1 C2 H2 119.9
C2 C3 C4 118.7(7)
C2 C3 H3 120.7
C4 C3 H3 120.7
C12 C4 C3 118.8(7)
C12 C4 C5 118.4(7)
C3 C4 C5 122.8(7)
C6 C5 C4 119.9(7)
C6 C5 H5 120.0
C4 C5 H5 120.0
C5 C6 C7 121.6(7)
C5 C6 H6 119.2
C7 C6 H6 119.2
C8 C7 C11 116.7(7)
C8 C7 C6 124.1(7)
C11 C7 C6 119.1(7)
C9 C8 C7 120.6(7)
C9 C8 H8 119.7
C7 C8 H8 119.7
C8 C9 C10 118.2(7)
C8 C9 H9 120.9
C10 C9 H9 120.9
N2 C10 C9 123.8(8)
N2 C10 H10 118.1
C9 C10 H10 118.1
N2 C11 C12 118.6(6)
N2 C11 C7 122.7(6)
C12 C11 C7 118.7(7)
N1 C12 C4 121.6(6)
N1 C12 C11 116.1(6)
C4 C12 C11 122.2(7)
C14 C13 N3 116.5(6)
C14 C13 H13A 108.2
N3 C13 H13A 108.2
C14 C13 H13B 108.2
N3 C13 H13B 108.2
H13A C13 H13B 107.3
C13 C14 C15 114.5(7)
C13 C14 H14A 108.6
C15 C14 H14A 108.6
C13 C14 H14B 108.6
C15 C14 H14B 108.6
H14A C14 H14B 107.6
N4 C15 C14 108.4(6)
N4 C15 H15A 110.0
C14 C15 H15A 110.0
N4 C15 H15B 110.0
C14 C15 H15B 110.0
H15A C15 H15B 108.4
N4 C16 C17 122.7(7)
N4 C16 H16 118.6
C17 C16 H16 118.6
C18 C17 C30 121.4(6)
C18 C17 C16 118.7(6)
C30 C17 C16 119.8(6)
C17 C18 C19 123.1(7)
C17 C18 C23 119.7(6)
C19 C18 C23 117.3(6)
C20 C19 C18 120.8(7)
C20 C19 H19 119.6
C18 C19 H19 119.6
C19 C20 C21 120.5(7)
C19 C20 H20 119.8
C21 C20 H20 119.8
C22 C21 C20 121.3(7)
C22 C21 H21 119.4
C20 C21 H21 119.4
C21 C22 C23 120.6(8)
C21 C22 H22 119.7
C23 C22 H22 119.7
C24 C23 C22 122.0(7)
C24 C23 C18 118.4(6)
C22 C23 C18 119.5(7)
C25 C24 C23 121.9(7)
C25 C24 H24 119.0
C23 C24 H24 119.0
C24 C25 C26 121.3(7)
C24 C25 C30 119.8(7)
C26 C25 C30 118.9(7)
C27 C26 C25 121.4(7)
C27 C26 H26 119.3
C25 C26 H26 119.3
C26 C27 C28 120.2(7)
C26 C27 H27 119.9
C28 C27 H27 119.9
C29 C28 C27 120.9(7)
C29 C28 H28 119.6
C27 C28 H28 119.6
C28 C29 C30 121.0(7)
C28 C29 H29 119.5
C30 C29 H29 119.5
C17 C30 C25 118.6(6)
C17 C30 C29 123.7(6)
C25 C30 C29 117.6(6)
N3 C31 H31A 109.5
N3 C31 H31B 109.5
H31A C31 H31B 109.5
N3 C31 H31C 109.5
H31A C31 H31C 109.5
H31B C31 H31C 109.5
C33 C32 H32A 109.5
C33 C32 H32B 109.5
H32A C32 H32B 109.5
C33 C32 H32C 109.5
H32A C32 H32C 109.5
H32B C32 H32C 109.5
N5 C33 C32 176.8(9)

loop_
_geom_bond_atom_site_label_1
_geom_bond_atom_site_label_2
_geom_bond_distance
Cu1 N1 1.996(6)
Cu1 N3 2.010(6)
Cu1 N4 2.043(6)
Cu1 N2 2.096(6)
Cu1 N5 2.201(6)
Cu1 H3N 2.0864(10)
Cl2 O5 1.390(7)
Cl2 O6 1.395(8)
Cl2 O7 1.405(8)
Cl2 O8 1.431(6)
Cl1 O1 1.424(5)
Cl1 O3 1.425(6)
Cl1 O4 1.444(5)
Cl1 O2 1.446(5)
N1 C1 1.315(9)
N1 C12 1.367(9)
N2 C10 1.318(9)
N2 C11 1.362(9)
N3 C31 1.479(10)
N3 C13 1.496(9)
N3 H3N 0.842(6)
N4 C16 1.276(9)
N4 C15 1.484(9)
N5 C33 1.122(9)
C1 C2 1.415(10)
C1 H1 0.9300
C2 C3 1.370(11)
C2 H2 0.9300
C3 C4 1.394(11)
C3 H3 0.9300
C4 C12 1.387(10)
C4 C5 1.452(10)
C5 C6 1.348(11)
C5 H5 0.9300
C6 C7 1.432(11)
C6 H6 0.9300
C7 C8 1.410(11)
C7 C11 1.414(10)
C8 C9 1.358(12)
C8 H8 0.9300
C9 C10 1.410(11)
C9 H9 0.9300
C10 H10 0.9300
C11 C12 1.405(10)
C13 C14 1.492(11)
C13 H13A 0.9700
C13 H13B 0.9700
C14 C15 1.521(10)
C14 H14A 0.9700
C14 H14B 0.9700
C15 H15A 0.9700
C15 H15B 0.9700
C16 C17 1.485(10)
C16 H16 0.9300
C17 C18 1.406(10)
C17 C30 1.407(10)
C18 C19 1.427(10)
C18 C23 1.437(10)
C19 C20 1.358(10)
C19 H19 0.9300
C20 C21 1.407(11)
C20 H20 0.9300
C21 C22 1.333(11)
C21 H21 0.9300
C22 C23 1.414(10)
C22 H22 0.9300
C23 C24 1.404(10)
C24 C25 1.396(10)
C24 H24 0.9300
C25 C26 1.423(10)
C25 C30 1.434(10)
C26 C27 1.347(10)
C26 H26 0.9300
C27 C28 1.421(10)
C27 H27 0.9300
C28 C29 1.348(10)
C28 H28 0.9300
C29 C30 1.441(10)
C29 H29 0.9300
C31 H31A 0.9600
C31 H31B 0.9600
C31 H31C 0.9600
C32 C33 1.466(10)
C32 H32A 0.9600
C32 H32B 0.9600
C32 H32C 0.9600
